data_7160236
loop_
_publ_author_name
'Granh&#xf8;j, Jeppe'
'Pedersen, Viktor Bliksted Roug'
'Mikkelsen, Kurt V.'
'Nielsen, Mogens Br&#xf8;ndsted'

_publ_section_title
;
 Extended tetrathiafulvalene with a
 pentaleno[1,2-<i>b</i>:4,5-<i>b</i>']difluorene core - a donor-acceptor
 multi-redox system.
;
_journal_issue 47
_journal_name_full 'Organic &amp; biomolecular chemistry'
_journal_page_first 9259
_journal_page_last 9265
_journal_paper_doi 10.1039/d4ob01755b
_journal_volume 22
_journal_year 2024
_chemical_formula_moiety 'C48 H34 O2, C H2 Cl2  '
_chemical_formula_sum 'C49 H36 Cl2 O2'
_chemical_formula_weight 727.68
_space_group_crystal_system triclinic
_space_group_IT_number 2
_space_group_name_Hall '-P 1'
_space_group_name_H-M_alt 'P -1'
_atom_sites_solution_hydrogens geom
_atom_sites_solution_primary direct
_audit_creation_method
;FinalCif V143 by Daniel Kratzert, Freiburg 2024, 
https://dkratzert.de/finalcif.html
;
_audit_update_record
;
2024-10-03 deposited with the CCDC.	2024-11-13 downloaded from the CCDC.
;
_cell_angle_alpha 87.358(4)
_cell_angle_beta 77.624(6)
_cell_angle_gamma 87.173(5)
_cell_formula_units_Z 1
_cell_length_a 8.0184(9)
_cell_length_b 9.0834(7)
_cell_length_c 12.9502(12)
_cell_measurement_reflns_used 3915
_cell_measurement_temperature 100(2)
_cell_measurement_theta_max 28.7475
_cell_measurement_theta_min 2.6025
_cell_volume 919.57(15)
_computing_cell_refinement 'SAINT V8.40B (?, 2016)'
_computing_data_collection APEX4
_computing_data_reduction 'SAINT V8.40B (?, 2016)'
_computing_structure_refinement 'SHELXL-2019/2 (Sheldrick, 2019)'
_computing_structure_solution 'SHELXT 2018/2 (Sheldrick, 2018)'
_diffrn_ambient_environment N~2~
_diffrn_ambient_temperature 100(2)
_diffrn_detector CPAD
_diffrn_detector_area_resol_mean 7.41
_diffrn_detector_type 'Bruker PHOTON III'
_diffrn_measured_fraction_theta_full 0.999
_diffrn_measured_fraction_theta_max 0.999
_diffrn_measurement_device 'three-circle diffractometer'
_diffrn_measurement_device_type 'Bruker D8 VENTURE dual wavelength Mo/Cu'
_diffrn_measurement_method '\w and \f scans'
_diffrn_measurement_specimen_support 'MiTeGen micromount'
_diffrn_radiation_monochromator 'mirror optics'
_diffrn_radiation_probe x-ray
_diffrn_radiation_type MoK\a
_diffrn_radiation_wavelength 0.71073
_diffrn_reflns_av_R_equivalents 0.0871
_diffrn_reflns_av_unetI/netI 0.0401
_diffrn_reflns_Laue_measured_fraction_full 0.999
_diffrn_reflns_Laue_measured_fraction_max 0.999
_diffrn_reflns_limit_h_max 10
_diffrn_reflns_limit_h_min -10
_diffrn_reflns_limit_k_max 11
_diffrn_reflns_limit_k_min -11
_diffrn_reflns_limit_l_max 16
_diffrn_reflns_limit_l_min -16
_diffrn_reflns_number 39614
_diffrn_reflns_point_group_measured_fraction_full 0.999
_diffrn_reflns_point_group_measured_fraction_max 0.999
_diffrn_reflns_theta_full 25.242
_diffrn_reflns_theta_max 26.372
_diffrn_reflns_theta_min 2.246
_diffrn_source 'microfocus sealed X-ray tube'
_diffrn_source_current 1.0
_diffrn_source_power 0.05
_diffrn_source_type 'Incoatec I\ms'
_diffrn_source_voltage 50.0
_exptl_absorpt_coefficient_mu 0.218
_exptl_absorpt_correction_T_max 0.7461
_exptl_absorpt_correction_T_min 0.6602
_exptl_absorpt_correction_type multi-scan
_exptl_absorpt_process_details
;SADABS-2016/2 - Bruker AXS area detector scaling and absorption correction: 
Krause, L., Herbst-Irmer, R., Sheldrick G.M. & Stalke D., J. Appl. Cryst. 48 
(2015) 3-10
;
_exptl_crystal_colour yellow
_exptl_crystal_density_diffrn 1.314
_exptl_crystal_description block
_exptl_crystal_F_000 380
_exptl_crystal_recrystallization_method
'Single crystals were obtained from diffusion of methanol into a solution of the compound in dichloromethane from a bilayer system.'
_exptl_crystal_size_max 0.142
_exptl_crystal_size_mid 0.135
_exptl_crystal_size_min 0.078
_refine_diff_density_max 0.270
_refine_diff_density_min -0.279
_refine_diff_density_rms 0.049
_refine_ls_extinction_coef 0.011(3)
_refine_ls_extinction_expression Fc^*^=kFc[1+0.001xFc^2^\l^3^/sin(2\q)]^-1/4^
_refine_ls_extinction_method 'SHELXL-2019/2 (Sheldrick 2019)'
_refine_ls_goodness_of_fit_ref 1.008
_refine_ls_hydrogen_treatment constr
_refine_ls_matrix_type full
_refine_ls_number_parameters 285
_refine_ls_number_reflns 3757
_refine_ls_number_restraints 59
_refine_ls_restrained_S_all 1.019
_refine_ls_R_factor_all 0.0665
_refine_ls_R_factor_gt 0.0434
_refine_ls_shift/su_max 0.000
_refine_ls_shift/su_mean 0.000
_refine_ls_structure_factor_coef Fsqd
_refine_ls_weighting_details 'w=1/[\s^2^(Fo^2^)+(0.0489P)^2^+0.4923P] where P=(Fo^2^+2Fc^2^)/3'
_refine_ls_weighting_scheme calc
_refine_ls_wR_factor_gt 0.1012
_refine_ls_wR_factor_ref 0.1176
_reflns_Friedel_coverage 0.000
_reflns_number_gt 2787
_reflns_number_total 3757
_reflns_threshold_expression 'I > 2\s(I)'
_cod_data_source_file d4ob01755b2.cif
_cod_data_source_block mo_D8V6035_0m_a
_cod_depositor_comments 'Adding full bibliography for 7160236--7160237.cif.'
_cod_database_code 7160236
_shelx_shelxl_version_number 2019/2
_shelx_space_group_comment
;
The symmetry employed for this shelxl refinement is uniquely defined
by the following loop, which should always be used as a source of
symmetry information in preference to the above space-group names.
They are only intended as comments.
;
_diffrn_measurement_ambient_temperature_device_make 'Oxford Cryostream 800'

loop_
_space_group_symop_operation_xyz
'x, y, z'
'-x, -y, -z'

loop_
_atom_site_label
_atom_site_type_symbol
_atom_site_fract_x
_atom_site_fract_y
_atom_site_fract_z
_atom_site_U_iso_or_equiv
_atom_site_adp_type
_atom_site_occupancy
_atom_site_site_symmetry_order
_atom_site_calc_flag
_atom_site_refinement_flags_posn
_atom_site_refinement_flags_adp
_atom_site_refinement_flags_occupancy
_atom_site_disorder_assembly
_atom_site_disorder_group
O1 O 0.05723(18) 0.61743(14) 0.85580(10) 0.0347(3) Uani 1 1 d . . . . .
C1 C 0.1333(2) 0.79223(19) 0.97329(14) 0.0261(4) Uani 1 1 d . . . . .
C2 C 0.2301(2) 0.91866(18) 0.95326(13) 0.0240(4) Uani 1 1 d . . . . .
C3 C 0.2541(2) 1.0000(2) 1.03610(14) 0.0284(4) Uani 1 1 d . . . . .
H3 H 0.319624 1.085775 1.023478 0.034 Uiso 1 1 calc R U . . .
C4 C 0.1792(2) 0.9524(2) 1.13888(14) 0.0321(4) Uani 1 1 d . . . . .
H4 H 0.194010 1.006954 1.196893 0.039 Uiso 1 1 calc R U . . .
C5 C 0.0837(2) 0.8273(2) 1.15791(14) 0.0329(4) Uani 1 1 d . . . . .
H5 H 0.033762 0.797688 1.228656 0.040 Uiso 1 1 calc R U . . .
C6 C 0.0598(2) 0.7444(2) 1.07506(14) 0.0306(4) Uani 1 1 d . . . . .
H6 H -0.004752 0.657992 1.087881 0.037 Uiso 1 1 calc R U . . .
C7 C 0.1284(2) 0.72731(18) 0.87026(14) 0.0256(4) Uani 1 1 d . . . . .
C8 C 0.2311(2) 0.82539(17) 0.78764(13) 0.0222(4) Uani 1 1 d . . . . .
C9 C 0.2916(2) 0.93917(18) 0.83721(13) 0.0223(4) Uani 1 1 d . . . . .
C10 C 0.2699(2) 0.81218(17) 0.67853(13) 0.0216(3) Uani 1 1 d . . . . .
H10 H 0.226280 0.735440 0.645823 0.026 Uiso 1 1 calc R U . . .
C11 C 0.3751(2) 0.91595(17) 0.61964(12) 0.0204(3) Uani 1 1 d . . . . .
C12 C 0.4329(2) 1.03429(17) 0.66931(13) 0.0212(3) Uani 1 1 d . . . . .
C13 C 0.4607(2) 0.87000(17) 0.41288(12) 0.0198(3) Uani 1 1 d . . . . .
C14 C 0.4501(2) 0.93393(16) 0.50688(13) 0.0206(3) Uani 1 1 d . . . . .
C15 C 0.3929(2) 1.04681(17) 0.77851(13) 0.0225(4) Uani 1 1 d . . . . .
H15 H 0.432881 1.125213 0.811568 0.027 Uiso 1 1 calc R U . . .
C16 C 0.3894(2) 0.73054(17) 0.39107(12) 0.0198(3) Uani 1 1 d . . . . .
C17 C 0.2120(2) 0.71807(18) 0.40330(13) 0.0222(4) Uani 1 1 d . . . . .
C18 C 0.1498(2) 0.58484(19) 0.38272(14) 0.0263(4) Uani 1 1 d . . . . .
H18 H 0.029878 0.575811 0.392337 0.032 Uiso 1 1 calc R U . . .
C19 C 0.2579(2) 0.46453(19) 0.34852(14) 0.0271(4) Uani 1 1 d . . . . .
C20 C 0.4321(2) 0.47978(18) 0.33665(14) 0.0262(4) Uani 1 1 d . . . . .
H20 H 0.507453 0.398485 0.312868 0.031 Uiso 1 1 calc R U . . .
C21 C 0.5007(2) 0.60962(17) 0.35824(13) 0.0220(4) Uani 1 1 d . . . . .
C22 C 0.0916(2) 0.8483(2) 0.43600(14) 0.0290(4) Uani 1 1 d . . . . .
H22A H 0.127773 0.933604 0.388768 0.043 Uiso 1 1 calc R U . . .
H22B H 0.093207 0.871851 0.508881 0.043 Uiso 1 1 calc R U . . .
H22C H -0.024423 0.824326 0.431636 0.043 Uiso 1 1 calc R U . . .
C23 C 0.1907(3) 0.3214(2) 0.32377(19) 0.0422(5) Uani 1 1 d . . . . .
H23A H 0.189408 0.321390 0.248278 0.063 Uiso 1 1 calc R U . . .
H23B H 0.074425 0.310384 0.365541 0.063 Uiso 1 1 calc R U . . .
H23C H 0.264685 0.239110 0.341383 0.063 Uiso 1 1 calc R U . . .
C24 C 0.6902(2) 0.61389(19) 0.35132(15) 0.0289(4) Uani 1 1 d . . . . .
H24A H 0.750595 0.549194 0.295682 0.043 Uiso 1 1 calc R U . . .
H24B H 0.716430 0.580131 0.419259 0.043 Uiso 1 1 calc R U . . .
H24C H 0.726953 0.715111 0.334521 0.043 Uiso 1 1 calc R U . . .
Cl1_1 Cl 0.4180(13) 1.4223(10) 0.9327(6) 0.0641(16) Uani 0.359(4) 1 d D U P A -1
Cl2_1 Cl 0.5857(15) 1.6055(9) 1.0493(7) 0.076(3) Uani 0.359(4) 1 d D U P A -1
C1_1 C 0.4373(10) 1.4702(8) 1.0590(5) 0.0472(19) Uani 0.359(4) 1 d D U P A -1
H1A_1 H 0.325021 1.506944 1.099380 0.057 Uiso 0.359(4) 1 calc R U P A -1
H1B_1 H 0.473821 1.381935 1.097563 0.057 Uiso 0.359(4) 1 calc R U P A -1
Cl1_2 Cl 0.4688(11) 1.3449(10) 1.0349(18) 0.179(9) Uani 0.141(4) 1 d D U P A -2
Cl2_2 Cl 0.6371(16) 1.5970(17) 1.0214(17) 0.118(7) Uani 0.141(4) 1 d D U P A -2
C1_2 C 0.4266(19) 1.5347(14) 1.052(3) 0.093(10) Uani 0.141(4) 1 d D U P A -2
H1A_2 H 0.368661 1.555727 1.125905 0.111 Uiso 0.141(4) 1 calc R U P A -2
H1B_2 H 0.357308 1.578243 1.002959 0.111 Uiso 0.141(4) 1 calc R U P A -2

loop_
_atom_site_aniso_label
_atom_site_aniso_U_11
_atom_site_aniso_U_22
_atom_site_aniso_U_33
_atom_site_aniso_U_23
_atom_site_aniso_U_13
_atom_site_aniso_U_12
O1 0.0434(8) 0.0291(7) 0.0311(7) 0.0008(5) -0.0043(6) -0.0155(6)
C1 0.0252(9) 0.0277(9) 0.0244(9) 0.0020(7) -0.0039(7) -0.0021(7)
C2 0.0235(9) 0.0260(8) 0.0214(9) 0.0011(6) -0.0031(7) -0.0015(7)
C3 0.0300(9) 0.0321(9) 0.0230(9) -0.0011(7) -0.0041(7) -0.0059(7)
C4 0.0343(10) 0.0399(10) 0.0226(9) -0.0025(8) -0.0058(8) -0.0055(8)
C5 0.0346(10) 0.0426(11) 0.0204(9) 0.0050(7) -0.0031(7) -0.0077(8)
C6 0.0335(10) 0.0325(9) 0.0250(9) 0.0059(7) -0.0048(8) -0.0084(8)
C7 0.0258(9) 0.0238(8) 0.0258(9) 0.0012(7) -0.0026(7) -0.0025(7)
C8 0.0220(8) 0.0211(8) 0.0226(9) 0.0011(6) -0.0029(7) -0.0016(6)
C9 0.0215(8) 0.0233(8) 0.0210(8) -0.0017(6) -0.0021(6) -0.0002(6)
C10 0.0218(8) 0.0194(8) 0.0234(8) -0.0023(6) -0.0041(7) -0.0017(6)
C11 0.0218(8) 0.0196(8) 0.0192(8) -0.0022(6) -0.0029(6) -0.0009(6)
C12 0.0187(8) 0.0197(8) 0.0245(9) -0.0011(6) -0.0029(6) -0.0012(6)
C13 0.0194(8) 0.0180(7) 0.0213(8) -0.0017(6) -0.0023(6) -0.0005(6)
C14 0.0202(8) 0.0178(8) 0.0226(8) -0.0012(6) -0.0017(6) -0.0019(6)
C15 0.0234(8) 0.0221(8) 0.0220(8) -0.0035(6) -0.0038(7) -0.0021(6)
C16 0.0216(8) 0.0206(8) 0.0171(8) -0.0002(6) -0.0031(6) -0.0036(6)
C17 0.0203(8) 0.0274(8) 0.0183(8) 0.0005(6) -0.0029(6) -0.0019(6)
C18 0.0195(8) 0.0316(9) 0.0288(9) 0.0028(7) -0.0066(7) -0.0077(7)
C19 0.0283(9) 0.0252(9) 0.0309(9) 0.0011(7) -0.0123(7) -0.0078(7)
C20 0.0271(9) 0.0216(8) 0.0312(10) -0.0035(7) -0.0084(7) -0.0014(7)
C21 0.0202(8) 0.0229(8) 0.0229(8) -0.0027(6) -0.0045(6) -0.0012(6)
C22 0.0229(9) 0.0347(10) 0.0284(9) -0.0024(7) -0.0041(7) 0.0028(7)
C23 0.0439(12) 0.0317(10) 0.0570(14) -0.0033(9) -0.0206(10) -0.0151(9)
C24 0.0209(9) 0.0278(9) 0.0386(10) -0.0077(7) -0.0064(7) -0.0008(7)
Cl1_1 0.097(3) 0.060(4) 0.043(2) -0.003(2) -0.0318(18) -0.003(3)
Cl2_1 0.132(5) 0.047(3) 0.061(4) 0.003(2) -0.041(3) -0.043(3)
C1_1 0.074(5) 0.035(4) 0.032(3) -0.004(3) -0.010(3) -0.007(3)
Cl1_2 0.080(6) 0.085(6) 0.38(3) -0.032(8) -0.074(8) 0.001(4)
Cl2_2 0.056(5) 0.081(7) 0.217(19) 0.017(8) -0.031(7) -0.003(4)
C1_2 0.106(18) 0.071(18) 0.103(18) 0.010(11) -0.029(11) 0.004(10)

loop_
_atom_type_symbol
_atom_type_description
_atom_type_scat_dispersion_real
_atom_type_scat_dispersion_imag
_atom_type_scat_source
C C 0.0033 0.0016 'International Tables Vol C Tables 4.2.6.8 and 6.1.1.4'
H H 0.0000 0.0000 'International Tables Vol C Tables 4.2.6.8 and 6.1.1.4'
O O 0.0106 0.0060 'International Tables Vol C Tables 4.2.6.8 and 6.1.1.4'
Cl Cl 0.1484 0.1585 'International Tables Vol C Tables 4.2.6.8 and 6.1.1.4'

loop_
_geom_angle_atom_site_label_1
_geom_angle_atom_site_label_2
_geom_angle_atom_site_label_3
_geom_angle
_geom_angle_site_symmetry_1
_geom_angle_site_symmetry_3
_geom_angle_publ_flag
C6 C1 C2 121.82(16) . . ?
C6 C1 C7 129.50(16) . . ?
C2 C1 C7 108.68(14) . . ?
C3 C2 C1 120.21(16) . . ?
C3 C2 C9 131.20(16) . . ?
C1 C2 C9 108.59(15) . . ?
C2 C3 C4 118.09(17) . . ?
C5 C4 C3 121.29(17) . . ?
C4 C5 C6 120.98(17) . . ?
C1 C6 C5 117.61(17) . . ?
O1 C7 C8 126.80(16) . . ?
O1 C7 C1 127.78(16) . . ?
C8 C7 C1 105.43(14) . . ?
C10 C8 C9 122.37(15) . . ?
C10 C8 C7 128.76(15) . . ?
C9 C8 C7 108.85(14) . . ?
C15 C9 C8 121.11(15) . . ?
C15 C9 C2 130.45(15) . . ?
C8 C9 C2 108.44(14) . . ?
C11 C10 C8 116.98(15) . . ?
C10 C11 C12 120.85(15) . . ?
C10 C11 C14 132.97(15) . . ?
C12 C11 C14 106.17(14) . . ?
C15 C12 C11 121.66(15) . . ?
C15 C12 C13 129.15(15) . 2_676 ?
C11 C12 C13 109.16(14) . 2_676 ?
C14 C13 C16 129.07(14) . . ?
C14 C13 C12 106.70(13) . 2_676 ?
C16 C13 C12 124.20(14) . 2_676 ?
C13 C14 C14 110.85(17) . 2_676 ?
C13 C14 C11 142.09(15) . . ?
C14 C14 C11 107.05(17) 2_676 . ?
C12 C15 C9 116.95(15) . . ?
C21 C16 C17 120.00(14) . . ?
C21 C16 C13 119.24(14) . . ?
C17 C16 C13 120.76(14) . . ?
C18 C17 C16 119.05(15) . . ?
C18 C17 C22 120.52(15) . . ?
C16 C17 C22 120.42(15) . . ?
C19 C18 C17 121.90(16) . . ?
C20 C19 C18 117.94(15) . . ?
C20 C19 C23 120.15(16) . . ?
C18 C19 C23 121.91(16) . . ?
C19 C20 C21 122.44(16) . . ?
C20 C21 C16 118.65(15) . . ?
C20 C21 C24 119.25(15) . . ?
C16 C21 C24 122.02(14) . . ?
Cl2_1 C1_1 Cl1_1 110.2(5) . . ?
Cl1_2 C1_2 Cl2_2 99.9(9) . . ?

loop_
_geom_bond_atom_site_label_1
_geom_bond_atom_site_label_2
_geom_bond_distance
_geom_bond_site_symmetry_2
_geom_bond_publ_flag
O1 C7 1.215(2) . ?
C1 C6 1.383(2) . ?
C1 C2 1.401(2) . ?
C1 C7 1.492(2) . ?
C2 C3 1.382(2) . ?
C2 C9 1.484(2) . ?
C3 C4 1.396(3) . ?
C4 C5 1.385(3) . ?
C5 C6 1.390(3) . ?
C7 C8 1.491(2) . ?
C8 C10 1.390(2) . ?
C8 C9 1.400(2) . ?
C9 C15 1.392(2) . ?
C10 C11 1.385(2) . ?
C11 C12 1.423(2) . ?
C11 C14 1.460(2) . ?
C12 C15 1.390(2) . ?
C12 C13 1.488(2) 2_676 ?
C13 C14 1.357(2) . ?
C13 C16 1.479(2) . ?
C14 C14 1.458(3) 2_676 ?
C16 C21 1.403(2) . ?
C16 C17 1.406(2) . ?
C17 C18 1.390(2) . ?
C17 C22 1.507(2) . ?
C18 C19 1.389(2) . ?
C19 C20 1.385(2) . ?
C19 C23 1.505(2) . ?
C20 C21 1.390(2) . ?
C21 C24 1.505(2) . ?
Cl1_1 C1_1 1.752(7) . ?
Cl2_1 C1_1 1.734(7) . ?
Cl1_2 C1_2 1.755(9) . ?
Cl2_2 C1_2 1.764(9) . ?
